data_2211304
loop_
_publ_author_name
'Wei Wang'
'Yong Huang'
'Ning Tang'

_publ_section_title <i>N</i>,<i>N</i>'-1,2-Ethanediylbis{2-[(<i>N</i>-benzylcarbamoyl)methoxy]benzamide}
_journal_coeditor_code BM2009
_journal_issue 12
_journal_name_full 'Acta Crystallographica Section E'
_journal_page_first o5557
_journal_page_last o5559
_journal_paper_doi 10.1107/S1600536806046496
_journal_volume 62
_journal_year 2006
_chemical_formula_iupac 'C34 H34 N4 O6'
_chemical_formula_moiety 'C34 H34 N4 O6'
_chemical_formula_sum 'C34 H34 N4 O6'
_chemical_formula_weight 594.65
_chemical_melting_point 485.0(10)
_chemical_name_systematic
;
N,N'-1,2-Ethanediylbis{2-[(N-benzylcarbamoyl)methoxy]benzamide}
;
_space_group_IT_number 14
_symmetry_cell_setting monoclinic
_symmetry_space_group_name_Hall '-P 2ybc'
_symmetry_space_group_name_H-M 'P 1 21/c 1'
_atom_sites_solution_hydrogens geom
_atom_sites_solution_primary direct
_atom_sites_solution_secondary difmap
_cell_angle_alpha 90.00
_cell_angle_beta 105.4570(10)
_cell_angle_gamma 90.00
_cell_formula_units_Z 2
_cell_length_a 12.7401(3)
_cell_length_b 13.6100(4)
_cell_length_c 8.8838(2)
_cell_measurement_reflns_used 2350
_cell_measurement_temperature 294(2)
_cell_measurement_theta_max 26.76
_cell_measurement_theta_min 2.23
_cell_volume 1484.67(7)
_computing_cell_refinement 'SAINT (Bruker, 2005)'
_computing_data_collection 'APEX2 (Bruker, 2005)'
_computing_data_reduction SAINT
_computing_molecular_graphics 'SHELXTL (Bruker, 2005)'
_computing_publication_material SHELXTL
_computing_structure_refinement 'SHELXL97 (Sheldrick, 1997)'
_computing_structure_solution 'SHELXS97 (Sheldrick, 1997)'
_diffrn_ambient_temperature 294(2)
_diffrn_measured_fraction_theta_full 0.998
_diffrn_measured_fraction_theta_max 0.998
_diffrn_measurement_device_type 'Bruker APEXII CCD area-detector'
_diffrn_measurement_method '\p and \w'
_diffrn_radiation_monochromator graphite
_diffrn_radiation_source 'sealed tube'
_diffrn_radiation_type MoK\a
_diffrn_radiation_wavelength 0.71073
_diffrn_reflns_av_R_equivalents 0.022
_diffrn_reflns_av_sigmaI/netI 0.024
_diffrn_reflns_limit_h_max 15
_diffrn_reflns_limit_h_min -15
_diffrn_reflns_limit_k_max 16
_diffrn_reflns_limit_k_min -13
_diffrn_reflns_limit_l_max 10
_diffrn_reflns_limit_l_min -10
_diffrn_reflns_number 8214
_diffrn_reflns_theta_full 26.00
_diffrn_reflns_theta_max 26.00
_diffrn_reflns_theta_min 1.66
_exptl_absorpt_coefficient_mu 0.092
_exptl_absorpt_correction_type none
_exptl_crystal_colour colourless
_exptl_crystal_density_diffrn 1.330
_exptl_crystal_density_method 'not measured'
_exptl_crystal_description block
_exptl_crystal_F_000 628
_exptl_crystal_size_max 0.42
_exptl_crystal_size_mid 0.28
_exptl_crystal_size_min 0.10
_refine_diff_density_max 0.26
_refine_diff_density_min -0.23
_refine_ls_extinction_coef 0.0079(18)
_refine_ls_extinction_expression Fc^*^=kFc[1+0.001xFc^2^\l^3^/sin(2\q)]^-1/4^
_refine_ls_extinction_method SHELXL97
_refine_ls_goodness_of_fit_ref 1.065
_refine_ls_hydrogen_treatment constr
_refine_ls_matrix_type full
_refine_ls_number_parameters 200
_refine_ls_number_reflns 2913
_refine_ls_number_restraints 0
_refine_ls_restrained_S_all 1.065
_refine_ls_R_factor_all 0.0563
_refine_ls_R_factor_gt 0.0413
_refine_ls_shift/su_max 0.001
_refine_ls_shift/su_mean 0.000
_refine_ls_structure_factor_coef Fsqd
_refine_ls_weighting_details 'calc w=1/[\s^2^(Fo^2^)+(0.055P)^2^+0.258P] where P=(Fo^2^+2Fc^2^)/3'
_refine_ls_weighting_scheme calc
_refine_ls_wR_factor_gt 0.108
_refine_ls_wR_factor_ref 0.118
_reflns_number_gt 2210
_reflns_number_total 2913
_reflns_threshold_expression I>2\s(I)
_cod_data_source_file bm2009.cif
_cod_data_source_block I
_cod_depositor_comments
;
The following automatic conversions were performed:

'_chemical_melting_point' value '484--486' was changed to '485.0(10)'
- the average value was taken and precision was estimated.

Automatic conversion script
Id: cif_fix_values 1646 2011-03-28 12:23:43Z adriana 

The following automatic conversions were performed:

'_chemical_melting_point' value '484--486' was changed to '485.0(10)'
- the average value was taken and precision was estimated.

Automatic conversion script
Id: cif_fix_values 1715 2011-07-08 13:25:40Z adriana 
;
_cod_original_sg_symbol_H-M 'P 21/c'
_cod_database_code 2211304
_cod_database_fobs_code 2211304

loop_
_symmetry_equiv_pos_as_xyz
'x, y, z'
'-x, y+1/2, -z+1/2'
'-x, -y, -z'
'x, -y-1/2, z-1/2'

loop_
_atom_site_type_symbol
_atom_site_label
_atom_site_fract_x
_atom_site_fract_y
_atom_site_fract_z
_atom_site_U_iso_or_equiv
_atom_site_adp_type
_atom_site_calc_flag
_atom_site_refinement_flags
_atom_site_occupancy
N N1 0.17595(11) 0.25771(11) 0.91492(16) 0.0504(4) Uani d . 1
H H1' 0.1870 0.2874 0.8350 0.060 Uiso calc R 1
N N2 0.49183(10) 0.03475(10) 1.29381(14) 0.0426(3) Uani d . 1
H H2' 0.4476 0.0788 1.2439 0.051 Uiso calc R 1
O O1 0.25705(9) 0.17763(9) 1.13967(12) 0.0518(3) Uani d . 1
O O2 0.44671(8) 0.17085(9) 1.07389(12) 0.0481(3) Uani d . 1
O O3 0.64868(10) -0.04712(9) 1.32030(14) 0.0573(4) Uani d . 1
C C1 -0.00411(13) 0.17964(13) 0.8242(2) 0.0516(4) Uani d . 1
C C2 0.02140(18) 0.08153(17) 0.8445(3) 0.0854(7) Uani d . 1
H H2 0.0806 0.0622 0.9253 0.103 Uiso calc R 1
C C3 -0.0388(2) 0.0116(2) 0.7479(4) 0.1148(11) Uani d . 1
H H3 -0.0208 -0.0545 0.7649 0.138 Uiso calc R 1
C C4 -0.1257(2) 0.0384(2) 0.6259(3) 0.0975(8) Uani d . 1
H H4 -0.1644 -0.0088 0.5575 0.117 Uiso calc R 1
C C5 -0.15405(16) 0.1345(2) 0.6067(3) 0.0795(7) Uani d . 1
H H5 -0.2140 0.1532 0.5265 0.095 Uiso calc R 1
C C6 -0.09416(14) 0.20525(16) 0.7060(2) 0.0653(6) Uani d . 1
H H6 -0.1151 0.2708 0.6926 0.078 Uiso calc R 1
C C7 0.06510(13) 0.25416(14) 0.9312(2) 0.0558(5) Uani d . 1
H H7A 0.0320 0.3185 0.9084 0.067 Uiso calc R 1
H H7B 0.0674 0.2381 1.0384 0.067 Uiso calc R 1
C C8 0.26126(12) 0.21738(11) 1.01725(17) 0.0399(4) Uani d . 1
C C9 0.36552(12) 0.22538(12) 0.96690(18) 0.0435(4) Uani d . 1
H H9A 0.3546 0.1993 0.8622 0.052 Uiso calc R 1
H H9B 0.3874 0.2936 0.9668 0.052 Uiso calc R 1
C C10 0.54140(11) 0.14867(11) 1.03464(17) 0.0383(4) Uani d . 1
C C11 0.57218(13) 0.19701(12) 0.91583(18) 0.0464(4) Uani d . 1
H H11 0.5281 0.2462 0.8594 0.056 Uiso calc R 1
C C12 0.66791(14) 0.17220(13) 0.8813(2) 0.0532(4) Uani d . 1
H H12 0.6879 0.2046 0.8010 0.064 Uiso calc R 1
C C13 0.73428(14) 0.09991(14) 0.9643(2) 0.0572(5) Uani d . 1
H H13 0.7987 0.0831 0.9403 0.069 Uiso calc R 1
C C14 0.70393(13) 0.05271(13) 1.0837(2) 0.0488(4) Uani d . 1
H H14 0.7494 0.0045 1.1405 0.059 Uiso calc R 1
C C15 0.60748(12) 0.07487(11) 1.12169(16) 0.0377(4) Uani d . 1
C C16 0.58391(12) 0.01605(11) 1.25268(17) 0.0404(4) Uani d . 1
C C17 0.46568(13) -0.01805(12) 1.42096(17) 0.0451(4) Uani d . 1
H H17A 0.4785 -0.0877 1.4107 0.054 Uiso calc R 1
H H17B 0.3891 -0.0091 1.4150 0.054 Uiso calc R 1

loop_
_atom_site_aniso_label
_atom_site_aniso_U_11
_atom_site_aniso_U_22
_atom_site_aniso_U_33
_atom_site_aniso_U_12
_atom_site_aniso_U_13
_atom_site_aniso_U_23
N1 0.0410(7) 0.0637(9) 0.0484(8) 0.0040(6) 0.0151(6) 0.0121(7)
N2 0.0453(7) 0.0494(8) 0.0333(7) 0.0038(6) 0.0111(6) 0.0074(6)
O1 0.0594(7) 0.0622(8) 0.0377(6) 0.0013(6) 0.0199(5) 0.0056(5)
O2 0.0456(6) 0.0638(7) 0.0375(6) 0.0158(5) 0.0153(5) 0.0130(5)
O3 0.0580(7) 0.0619(8) 0.0519(7) 0.0166(6) 0.0144(6) 0.0145(6)
C1 0.0388(9) 0.0639(11) 0.0562(10) 0.0073(8) 0.0197(8) 0.0088(9)
C2 0.0630(13) 0.0722(14) 0.1054(18) 0.0204(11) -0.0047(12) -0.0056(13)
C3 0.0888(19) 0.0798(17) 0.153(3) 0.0148(14) -0.0065(19) -0.0320(18)
C4 0.0686(15) 0.111(2) 0.107(2) -0.0046(14) 0.0117(14) -0.0314(17)
C5 0.0456(11) 0.119(2) 0.0682(14) -0.0072(12) 0.0045(10) 0.0161(13)
C6 0.0441(10) 0.0782(13) 0.0743(13) 0.0043(9) 0.0169(9) 0.0244(11)
C7 0.0475(10) 0.0641(11) 0.0608(11) 0.0096(8) 0.0232(8) 0.0054(9)
C8 0.0463(9) 0.0394(8) 0.0350(8) -0.0013(7) 0.0125(7) -0.0036(7)
C9 0.0421(8) 0.0474(9) 0.0402(8) 0.0032(7) 0.0094(7) 0.0076(7)
C10 0.0382(8) 0.0443(8) 0.0329(8) -0.0025(6) 0.0107(6) -0.0044(6)
C11 0.0498(9) 0.0482(9) 0.0415(9) -0.0018(7) 0.0129(7) 0.0051(7)
C12 0.0534(10) 0.0633(11) 0.0476(10) -0.0090(8) 0.0218(8) 0.0033(8)
C13 0.0449(9) 0.0710(12) 0.0609(11) 0.0004(8) 0.0231(8) 0.0012(9)
C14 0.0420(9) 0.0561(10) 0.0492(10) 0.0040(7) 0.0138(7) 0.0027(8)
C15 0.0383(8) 0.0416(8) 0.0319(8) -0.0021(6) 0.0070(6) -0.0041(6)
C16 0.0438(8) 0.0432(9) 0.0326(8) -0.0002(7) 0.0073(6) -0.0012(7)
C17 0.0505(9) 0.0505(9) 0.0345(8) -0.0046(7) 0.0114(7) 0.0058(7)

loop_
_atom_type_symbol
_atom_type_description
_atom_type_scat_dispersion_real
_atom_type_scat_dispersion_imag
_atom_type_scat_source
C C 0.0033 0.0016 'International Tables Vol C Tables 4.2.6.8 and 6.1.1.4'
H H 0.0000 0.0000 'International Tables Vol C Tables 4.2.6.8 and 6.1.1.4'
N N 0.0061 0.0033 'International Tables Vol C Tables 4.2.6.8 and 6.1.1.4'
O O 0.0106 0.0060 'International Tables Vol C Tables 4.2.6.8 and 6.1.1.4'

loop_
_geom_angle_atom_site_label_1
_geom_angle_atom_site_label_2
_geom_angle_atom_site_label_3
_geom_angle_site_symmetry_1
_geom_angle_site_symmetry_3
_geom_angle
C2 C1 C6 . . 117.75(19)
C2 C1 C7 . . 119.57(16)
C6 C1 C7 . . 122.68(17)
C3 C2 C1 . . 121.3(2)
C3 C2 H2 . . 119.4
C1 C2 H2 . . 119.4
C2 C3 C4 . . 120.5(3)
C2 C3 H3 . . 119.8
C4 C3 H3 . . 119.8
C5 C4 C3 . . 119.1(2)
C5 C4 H4 . . 120.4
C3 C4 H4 . . 120.4
C4 C5 C6 . . 120.4(2)
C4 C5 H5 . . 119.8
C6 C5 H5 . . 119.8
C1 C6 C5 . . 120.9(2)
C1 C6 H6 . . 119.5
C5 C6 H6 . . 119.5
N1 C7 C1 . . 112.29(14)
N1 C7 H7A . . 109.1
C1 C7 H7A . . 109.1
N1 C7 H7B . . 109.1
C1 C7 H7B . . 109.1
H7A C7 H7B . . 107.9
O1 C8 N1 . . 124.34(15)
O1 C8 C9 . . 122.81(14)
N1 C8 C9 . . 112.85(13)
O2 C9 C8 . . 107.81(12)
O2 C9 H9A . . 110.1
C8 C9 H9A . . 110.1
O2 C9 H9B . . 110.1
C8 C9 H9B . . 110.1
H9A C9 H9B . . 108.5
O2 C10 C11 . . 122.28(14)
O2 C10 C15 . . 117.08(13)
C11 C10 C15 . . 120.63(14)
C12 C11 C10 . . 120.04(16)
C12 C11 H11 . . 120.0
C10 C11 H11 . . 120.0
C11 C12 C13 . . 120.67(16)
C11 C12 H12 . . 119.7
C13 C12 H12 . . 119.7
C12 C13 C14 . . 119.10(16)
C12 C13 H13 . . 120.4
C14 C13 H13 . . 120.4
C13 C14 C15 . . 122.14(16)
C13 C14 H14 . . 118.9
C15 C14 H14 . . 118.9
C14 C15 C10 . . 117.40(14)
C14 C15 C16 . . 116.29(14)
C10 C15 C16 . . 126.31(13)
O3 C16 N2 . . 121.34(14)
O3 C16 C15 . . 120.13(14)
N2 C16 C15 . . 118.53(13)
N2 C17 C17 . 3_658 111.30(16)
N2 C17 H17A . . 109.4
C17 C17 H17A 3_658 . 109.4
N2 C17 H17B . . 109.4
C17 C17 H17B 3_658 . 109.4
H17A C17 H17B . . 108.0
C8 N1 C7 . . 123.57(14)
C8 N1 H1' . . 118.2
C7 N1 H1' . . 118.2
C16 N2 C17 . . 121.10(13)
C16 N2 H2' . . 119.4
C17 N2 H2' . . 119.4
C10 O2 C9 . . 118.59(12)

loop_
_geom_bond_atom_site_label_1
_geom_bond_atom_site_label_2
_geom_bond_site_symmetry_2
_geom_bond_distance
C1 C2 . 1.375(3)
C1 C6 . 1.377(2)
C1 C7 . 1.505(2)
C2 C3 . 1.371(3)
C2 H2 . 0.9300
C3 C4 . 1.376(4)
C3 H3 . 0.9300
C4 C5 . 1.356(4)
C4 H4 . 0.9300
C5 C6 . 1.389(3)
C5 H5 . 0.9300
C6 H6 . 0.9300
C7 N1 . 1.458(2)
C7 H7A . 0.9700
C7 H7B . 0.9700
C8 O1 . 1.2286(18)
C8 N1 . 1.3351(19)
C8 C9 . 1.514(2)
C9 O2 . 1.4142(17)
C9 H9A . 0.9700
C9 H9B . 0.9700
C10 O2 . 1.3757(18)
C10 C11 . 1.386(2)
C10 C15 . 1.403(2)
C11 C12 . 1.377(2)
C11 H11 . 0.9300
C12 C13 . 1.376(2)
C12 H12 . 0.9300
C13 C14 . 1.380(2)
C13 H13 . 0.9300
C14 C15 . 1.391(2)
C14 H14 . 0.9300
C15 C16 . 1.507(2)
C16 O3 . 1.2315(18)
C16 N2 . 1.343(2)
C17 N2 . 1.4506(19)
C17 C17 3_658 1.524(3)
C17 H17A . 0.9700
C17 H17B . 0.9700
N1 H1' . 0.8600
N2 H2' . 0.8600

loop_
_geom_hbond_atom_site_label_D
_geom_hbond_atom_site_label_H
_geom_hbond_atom_site_label_A
_geom_hbond_site_symmetry_A
_geom_hbond_distance_DH
_geom_hbond_distance_HA
_geom_hbond_distance_DA
_geom_hbond_angle_DHA
_geom_hbond_publ_flag
N2 H2' O2 . 0.86 1.96 2.642(3) 135 yes
N1 H1' O1 4_565 0.86 2.20 3.028(3) 160 yes

loop_
_geom_torsion_atom_site_label_1
_geom_torsion_atom_site_label_2
_geom_torsion_atom_site_label_3
_geom_torsion_atom_site_label_4
_geom_torsion_site_symmetry_1
_geom_torsion
C6 C1 C2 C3 . 1.8(4)
C7 C1 C2 C3 . -179.0(2)
C1 C2 C3 C4 . 1.1(5)
C2 C3 C4 C5 . -3.0(5)
C3 C4 C5 C6 . 1.9(4)
C2 C1 C6 C5 . -2.8(3)
C7 C1 C6 C5 . 178.06(17)
C4 C5 C6 C1 . 1.0(3)
C2 C1 C7 N1 . 64.8(2)
C6 C1 C7 N1 . -116.13(18)
O1 C8 C9 O2 . 6.5(2)
N1 C8 C9 O2 . -173.38(13)
O2 C10 C11 C12 . 179.87(14)
C15 C10 C11 C12 . 0.6(2)
C10 C11 C12 C13 . -0.4(3)
C11 C12 C13 C14 . -0.3(3)
C12 C13 C14 C15 . 0.9(3)
C13 C14 C15 C10 . -0.7(2)
C13 C14 C15 C16 . 178.86(15)
O2 C10 C15 C14 . -179.38(13)
C11 C10 C15 C14 . -0.1(2)
O2 C10 C15 C16 . 1.1(2)
C11 C10 C15 C16 . -179.54(14)
C14 C15 C16 O3 . 0.4(2)
C10 C15 C16 O3 . 179.93(14)
C14 C15 C16 N2 . 179.96(13)
C10 C15 C16 N2 . -0.6(2)
O1 C8 N1 C7 . -4.0(2)
C9 C8 N1 C7 . 175.95(15)
C1 C7 N1 C8 . -103.28(19)
O3 C16 N2 C17 . 0.7(2)
C15 C16 N2 C17 . -178.78(12)
C17 C17 N2 C16 3_658 75.2(2)
C11 C10 O2 C9 . 16.5(2)
C15 C10 O2 C9 . -164.18(13)
C8 C9 O2 C10 . 165.77(12)
